data_4134317
loop_
_publ_author_name
'Mills, Harrison A.'
'Martin, Joshua'
'Rheingold, Arnold L.'
'Spokoyny, Alexander M.'

_publ_section_title
;
 Oxidative Generation of Boron-Centered Radicals in Carboranes.
;
_journal_name_full 'Journal of the American Chemical Society'
_journal_paper_doi 10.1021/jacs.0c00300
_journal_year 2020
_chemical_formula_moiety 'C11 H29 B10 N O'
_chemical_formula_sum 'C11 H29 B10 N O'
_chemical_formula_weight 299.45
_space_group_crystal_system orthorhombic
_space_group_IT_number 61
_space_group_name_Hall '-P 2ac 2ab'
_space_group_name_H-M_alt 'P b c a'
_atom_sites_solution_hydrogens geom
_atom_sites_solution_primary direct
_audit_creation_date 2019-09-27
_audit_creation_method
;
Olex2 1.2-beta
(compiled 2018.05.29 svn.r3508 for OlexSys, GUI svn.r5506)
;
_cell_angle_alpha 90
_cell_angle_beta 90
_cell_angle_gamma 90
_cell_formula_units_Z 8
_cell_length_a 13.1543(5)
_cell_length_b 16.2210(5)
_cell_length_c 16.6984(5)
_cell_measurement_reflns_used 1746
_cell_measurement_temperature 100
_cell_measurement_theta_max 68.07
_cell_measurement_theta_min 32.42
_cell_volume 3563.0(2)
_computing_cell_refinement 'SAINT v8.38A (Bruker, 2017)'
_computing_data_collection 'APEX3 v2017.3-0 (Bruker, 2017)'
_computing_data_reduction 'SAINT v8.38A (Bruker, 2017)'
_computing_molecular_graphics 'Olex2 (Dolomanov et al., 2009)'
_computing_publication_material 'Olex2 (Dolomanov et al., 2009)'
_computing_structure_refinement 'ShelXL (Sheldrick, 2015)'
_computing_structure_solution 'ShelXT (Sheldrick, 2015)'
_diffrn_ambient_temperature 100.0
_diffrn_detector 'Bruker APEX-II CCD'
_diffrn_detector_area_resol_mean 7.9
_diffrn_detector_type 'CCD Area Detector'
_diffrn_measured_fraction_theta_full 0.993
_diffrn_measured_fraction_theta_max 0.990
_diffrn_measurement_device 'Kappa Four-Circle Diffractometer'
_diffrn_measurement_device_type 'Bruker APEX-II CCD'
_diffrn_measurement_method '\w and \f scans'
_diffrn_radiation_monochromator 'Double Bounce Multilayer Mirrors'
_diffrn_radiation_probe x-ray
_diffrn_radiation_type CuK\a
_diffrn_radiation_wavelength 1.54178
_diffrn_reflns_av_R_equivalents 0.0284
_diffrn_reflns_av_unetI/netI 0.0246
_diffrn_reflns_Laue_measured_fraction_full 0.993
_diffrn_reflns_Laue_measured_fraction_max 0.990
_diffrn_reflns_limit_h_max 15
_diffrn_reflns_limit_h_min -15
_diffrn_reflns_limit_k_max 19
_diffrn_reflns_limit_k_min -18
_diffrn_reflns_limit_l_max 19
_diffrn_reflns_limit_l_min -20
_diffrn_reflns_number 14603
_diffrn_reflns_point_group_measured_fraction_full 0.993
_diffrn_reflns_point_group_measured_fraction_max 0.990
_diffrn_reflns_theta_full 67.679
_diffrn_reflns_theta_max 68.154
_diffrn_reflns_theta_min 5.075
_diffrn_source 'Micro Focus Rotating Anode'
_diffrn_source_type 'Bruker Microstar FR-592'
_diffrn_standards_number 0
_exptl_absorpt_coefficient_mu 0.427
_exptl_absorpt_correction_T_max 0.7531
_exptl_absorpt_correction_T_min 0.6802
_exptl_absorpt_correction_type multi-scan
_exptl_absorpt_process_details
'SADABS-2016/2 (Bruker,2016/2) was used for absorption correction. wR2(int) was 0.0694 before and 0.0457 after correction. The Ratio of minimum to maximum transmission is 0.9032. The \l/2 correction factor is Not present.'
_exptl_crystal_colour colourless
_exptl_crystal_colour_primary colourless
_exptl_crystal_density_diffrn 1.116
_exptl_crystal_description block
_exptl_crystal_F_000 1280
_exptl_crystal_size_max 0.31
_exptl_crystal_size_mid 0.29
_exptl_crystal_size_min 0.27
_refine_diff_density_max 0.309
_refine_diff_density_min -0.359
_refine_diff_density_rms 0.056
_refine_ls_extinction_method none
_refine_ls_goodness_of_fit_ref 1.024
_refine_ls_hydrogen_treatment constr
_refine_ls_matrix_type full
_refine_ls_number_parameters 212
_refine_ls_number_reflns 3224
_refine_ls_number_restraints 0
_refine_ls_restrained_S_all 1.024
_refine_ls_R_factor_all 0.0522
_refine_ls_R_factor_gt 0.0475
_refine_ls_shift/su_max 0.000
_refine_ls_shift/su_mean 0.000
_refine_ls_structure_factor_coef Fsqd
_refine_ls_weighting_details 'w=1/[\s^2^(Fo^2^)+(0.0851P)^2^+1.6794P] where P=(Fo^2^+2Fc^2^)/3'
_refine_ls_weighting_scheme calc
_refine_ls_wR_factor_gt 0.1303
_refine_ls_wR_factor_ref 0.1360
_reflns_Friedel_coverage 0.000
_reflns_number_gt 2876
_reflns_number_total 3224
_reflns_threshold_expression 'I > 2\s(I)'
_cod_data_source_file ja0c00300_si_005.cif
_cod_data_source_block spok144_0m_a
_cod_depositor_comments
;
The following automatic conversions were performed:

data item '_diffrn_radiation_probe' value 'X-ray' was changed to
'x-ray' in accordance with the
/home/data/users/saulius/crontab/automatic-downloads/rss-feeds/ACS/lib/dictionaries/cif_core.dic
dictionary named 'cif_core.dic' version 2.4.2 last updated on
2011-04-26.

Automatic conversion script
Id: cif_fix_values 7556 2019-12-06 15:28:31Z antanas 
;
_cod_database_code 4134317
_shelx_shelxl_version_number 2016/6
_shelx_space_group_comment
;
The symmetry employed for this shelxl refinement is uniquely defined
by the following loop, which should always be used as a source of
symmetry information in preference to the above space-group names.
They are only intended as comments.
;
_shelx_estimated_absorpt_t_max 0.894
_shelx_estimated_absorpt_t_min 0.879
_olex2_refinement_description
;
1. Fixed Uiso
 At 1.2 times of:
  All B(H) groups, All C(H) groups, All C(H,H) groups
 At 1.5 times of:
  All C(H,H,H) groups
2.a Secondary CH2 refined with riding coordinates:
 C5(H5A,H5B), C7(H7A,H7B), C6(H6A,H6B)
2.b Idealised Me refined as rotating group:
 C3(H3A,H3B,H3C), C10(H10A,H10B,H10C), C9(H9A,H9B,H9C), C11(H11A,H11B,H11C)
2.c Boron cage BH refined with riding coordinates:
 C1(H1), B3(H3), B4(H4), C2(H2), B6(H6), B2(H2A), B5(H5), B9(H9), B7(H7),
 B10(H10), B8(H8)
;
_olex2_submission_special_instructions 'No special instructions were received'

loop_
_space_group_symop_operation_xyz
'x, y, z'
'-x+1/2, -y, z+1/2'
'-x, y+1/2, -z+1/2'
'x+1/2, -y+1/2, -z'
'-x, -y, -z'
'x-1/2, y, -z-1/2'
'x, -y-1/2, z-1/2'
'-x-1/2, y-1/2, z'

loop_
_atom_site_label
_atom_site_type_symbol
_atom_site_fract_x
_atom_site_fract_y
_atom_site_fract_z
_atom_site_U_iso_or_equiv
_atom_site_adp_type
_atom_site_occupancy
_atom_site_site_symmetry_order
_atom_site_calc_flag
_atom_site_refinement_flags_posn
_atom_site_refinement_flags_adp
_atom_site_refinement_flags_occupancy
_atom_site_disorder_assembly
_atom_site_disorder_group
O1 O 0.60783(7) 0.32841(6) 0.38887(5) 0.0149(2) Uani 1 1 d . . . . .
N1 N 0.71587(8) 0.31643(7) 0.40742(7) 0.0136(3) Uani 1 1 d . . . . .
C4 C 0.73021(10) 0.34666(8) 0.49228(8) 0.0169(3) Uani 1 1 d . . . . .
C5 C 0.83825(10) 0.32248(9) 0.51840(9) 0.0206(3) Uani 1 1 d . . . . .
H5A H 0.887915 0.354471 0.486478 0.025 Uiso 1 1 calc R . . . .
H5B H 0.847596 0.337707 0.575334 0.025 Uiso 1 1 calc R . . . .
C7 C 0.84472(10) 0.20804(9) 0.42140(9) 0.0194(3) Uani 1 1 d . . . . .
H7A H 0.858602 0.148458 0.414678 0.023 Uiso 1 1 calc R . . . .
H7B H 0.893987 0.238696 0.387900 0.023 Uiso 1 1 calc R . . . .
C8 C 0.73655(10) 0.22662(8) 0.39176(8) 0.0167(3) Uani 1 1 d . . . . .
C3 C 0.72477(12) 0.44099(9) 0.48926(9) 0.0236(3) Uani 1 1 d . . . . .
H3A H 0.773314 0.461654 0.449522 0.035 Uiso 1 1 calc GR . . . .
H3B H 0.741655 0.463588 0.542038 0.035 Uiso 1 1 calc GR . . . .
H3C H 0.655874 0.458043 0.474293 0.035 Uiso 1 1 calc GR . . . .
C10 C 0.73493(11) 0.21358(9) 0.30083(9) 0.0221(3) Uani 1 1 d . . . . .
H10A H 0.665723 0.221994 0.280697 0.033 Uiso 1 1 calc GR . . . .
H10B H 0.757065 0.157317 0.288442 0.033 Uiso 1 1 calc GR . . . .
H10C H 0.780971 0.253089 0.275219 0.033 Uiso 1 1 calc GR . . . .
C1 C 0.42934(10) 0.40999(8) 0.21215(8) 0.0170(3) Uani 1 1 d . . . . .
H1 H 0.360000 0.385715 0.181180 0.020 Uiso 1 1 calc R . . . .
C6 C 0.86075(11) 0.23130(9) 0.50850(8) 0.0216(3) Uani 1 1 d . . . . .
H6A H 0.931793 0.219616 0.524443 0.026 Uiso 1 1 calc R . . . .
H6B H 0.814939 0.198507 0.543108 0.026 Uiso 1 1 calc R . . . .
B3 B 0.63704(11) 0.39975(9) 0.22954(9) 0.0161(3) Uani 1 1 d . . . . .
H3 H 0.711060 0.370088 0.213149 0.019 Uiso 1 1 calc R . . . .
B4 B 0.62899(12) 0.48253(9) 0.30054(9) 0.0161(3) Uani 1 1 d . . . . .
H4 H 0.698196 0.507510 0.331160 0.019 Uiso 1 1 calc R . . . .
C9 C 0.66002(12) 0.16610(9) 0.42919(10) 0.0254(4) Uani 1 1 d . . . . .
H9A H 0.666399 0.167539 0.487647 0.038 Uiso 1 1 calc GR . . . .
H9B H 0.674079 0.110193 0.409898 0.038 Uiso 1 1 calc GR . . . .
H9C H 0.590833 0.182022 0.413868 0.038 Uiso 1 1 calc GR . . . .
C2 C 0.47623(10) 0.50044(9) 0.18981(9) 0.0197(3) Uani 1 1 d . . . . .
H2 H 0.440062 0.539961 0.142770 0.024 Uiso 1 1 calc R . . . .
B1 B 0.57987(11) 0.38287(9) 0.32688(9) 0.0134(3) Uani 1 1 d . . . . .
C11 C 0.65171(11) 0.31678(10) 0.55422(9) 0.0254(4) Uani 1 1 d . . . . .
H11A H 0.583069 0.323110 0.532249 0.038 Uiso 1 1 calc GR . . . .
H11B H 0.657988 0.349624 0.603231 0.038 Uiso 1 1 calc GR . . . .
H11C H 0.664109 0.258587 0.566612 0.038 Uiso 1 1 calc GR . . . .
B6 B 0.44453(11) 0.38866(10) 0.31082(9) 0.0170(3) Uani 1 1 d . . . . .
H6 H 0.390525 0.350935 0.347499 0.020 Uiso 1 1 calc R . . . .
B2 B 0.52230(11) 0.34212(9) 0.23620(9) 0.0163(3) Uani 1 1 d . . . . .
H2A H 0.519162 0.274308 0.223818 0.020 Uiso 1 1 calc R . . . .
B5 B 0.50907(12) 0.47641(9) 0.35062(9) 0.0179(3) Uani 1 1 d . . . . .
H5 H 0.498616 0.497322 0.414007 0.021 Uiso 1 1 calc R . . . .
B9 B 0.60488(12) 0.50081(10) 0.19764(10) 0.0200(4) Uani 1 1 d . . . . .
H9 H 0.657386 0.538586 0.159679 0.024 Uiso 1 1 calc R . . . .
B7 B 0.41248(12) 0.48987(10) 0.27895(10) 0.0198(3) Uani 1 1 d . . . . .
H7 H 0.337678 0.519172 0.293668 0.024 Uiso 1 1 calc R . . . .
B10 B 0.52625(12) 0.54778(10) 0.27144(10) 0.0209(4) Uani 1 1 d . . . . .
H10 H 0.526930 0.616037 0.281572 0.025 Uiso 1 1 calc R . . . .
B8 B 0.53981(12) 0.41424(10) 0.15756(9) 0.0194(3) Uani 1 1 d . . . . .
H8 H 0.547800 0.394918 0.093474 0.023 Uiso 1 1 calc R . . . .

loop_
_atom_site_aniso_label
_atom_site_aniso_U_11
_atom_site_aniso_U_22
_atom_site_aniso_U_33
_atom_site_aniso_U_23
_atom_site_aniso_U_13
_atom_site_aniso_U_12
O1 0.0097(5) 0.0178(5) 0.0171(5) 0.0032(4) -0.0022(3) 0.0005(3)
N1 0.0100(5) 0.0151(6) 0.0157(6) -0.0003(4) -0.0034(4) 0.0019(4)
C4 0.0166(7) 0.0205(7) 0.0137(6) -0.0008(5) -0.0027(5) 0.0013(5)
C5 0.0160(7) 0.0284(8) 0.0173(7) -0.0004(6) -0.0044(5) 0.0005(6)
C7 0.0184(7) 0.0184(7) 0.0213(7) 0.0028(5) -0.0012(5) 0.0049(5)
C8 0.0167(7) 0.0126(6) 0.0208(7) 0.0015(5) -0.0027(5) 0.0015(5)
C3 0.0284(8) 0.0217(8) 0.0206(7) -0.0056(6) -0.0077(6) 0.0029(6)
C10 0.0264(8) 0.0164(7) 0.0234(7) -0.0048(5) -0.0062(6) 0.0059(6)
C1 0.0139(6) 0.0189(7) 0.0181(7) 0.0031(5) -0.0019(5) -0.0003(5)
C6 0.0175(7) 0.0272(8) 0.0201(7) 0.0046(6) -0.0033(5) 0.0044(6)
B3 0.0138(7) 0.0189(7) 0.0156(7) 0.0019(6) 0.0007(6) 0.0008(6)
B4 0.0140(7) 0.0140(7) 0.0203(7) 0.0017(6) -0.0014(6) 0.0001(5)
C9 0.0233(8) 0.0163(7) 0.0366(9) 0.0060(6) -0.0049(6) -0.0031(6)
C2 0.0167(7) 0.0206(7) 0.0216(7) 0.0071(5) -0.0011(5) 0.0005(5)
B1 0.0115(7) 0.0141(7) 0.0146(7) 0.0004(5) -0.0005(5) -0.0005(5)
C11 0.0211(7) 0.0372(9) 0.0180(7) 0.0021(6) 0.0016(6) 0.0046(6)
B6 0.0125(7) 0.0219(8) 0.0165(7) 0.0042(6) -0.0013(6) -0.0003(6)
B2 0.0154(7) 0.0167(7) 0.0169(7) 0.0010(6) -0.0040(6) 0.0010(6)
B5 0.0154(7) 0.0186(7) 0.0195(8) -0.0005(6) -0.0011(6) 0.0045(6)
B9 0.0151(8) 0.0220(8) 0.0229(8) 0.0084(6) -0.0007(6) -0.0015(6)
B7 0.0158(8) 0.0223(8) 0.0212(8) 0.0013(6) -0.0008(6) 0.0035(6)
B10 0.0187(8) 0.0161(7) 0.0279(8) 0.0019(6) -0.0044(6) 0.0020(6)
B8 0.0169(7) 0.0250(8) 0.0162(7) 0.0032(6) -0.0008(6) 0.0021(6)

loop_
_atom_type_symbol
_atom_type_description
_atom_type_scat_dispersion_real
_atom_type_scat_dispersion_imag
_atom_type_scat_source
C C 0.0181 0.0091 'International Tables Vol C Tables 4.2.6.8 and 6.1.1.4'
H H 0.0000 0.0000 'International Tables Vol C Tables 4.2.6.8 and 6.1.1.4'
B B 0.0090 0.0039 'International Tables Vol C Tables 4.2.6.8 and 6.1.1.4'
N N 0.0311 0.0180 'International Tables Vol C Tables 4.2.6.8 and 6.1.1.4'
O O 0.0492 0.0322 'International Tables Vol C Tables 4.2.6.8 and 6.1.1.4'

loop_
_geom_angle_atom_site_label_1
_geom_angle_atom_site_label_2
_geom_angle_atom_site_label_3
_geom_angle
_geom_angle_site_symmetry_1
_geom_angle_site_symmetry_3
_geom_angle_publ_flag
B1 O1 N1 119.39(10) . . ?
O1 N1 C4 106.01(9) . . ?
O1 N1 C8 105.46(9) . . ?
C8 N1 C4 117.03(10) . . ?
N1 C4 C5 107.37(11) . . ?
N1 C4 C3 106.70(10) . . ?
N1 C4 C11 116.36(11) . . ?
C5 C4 C11 110.43(11) . . ?
C3 C4 C5 107.88(12) . . ?
C3 C4 C11 107.76(12) . . ?
C4 C5 H5A 108.9 . . ?
C4 C5 H5B 108.9 . . ?
H5A C5 H5B 107.7 . . ?
C6 C5 C4 113.45(12) . . ?
C6 C5 H5A 108.9 . . ?
C6 C5 H5B 108.9 . . ?
H7A C7 H7B 107.8 . . ?
C8 C7 H7A 109.0 . . ?
C8 C7 H7B 109.0 . . ?
C6 C7 H7A 109.0 . . ?
C6 C7 H7B 109.0 . . ?
C6 C7 C8 112.88(11) . . ?
N1 C8 C7 107.53(11) . . ?
N1 C8 C10 107.64(10) . . ?
N1 C8 C9 115.39(11) . . ?
C7 C8 C9 110.48(11) . . ?
C10 C8 C7 107.75(11) . . ?
C10 C8 C9 107.77(12) . . ?
C4 C3 H3A 109.5 . . ?
C4 C3 H3B 109.5 . . ?
C4 C3 H3C 109.5 . . ?
H3A C3 H3B 109.5 . . ?
H3A C3 H3C 109.5 . . ?
H3B C3 H3C 109.5 . . ?
C8 C10 H10A 109.5 . . ?
C8 C10 H10B 109.5 . . ?
C8 C10 H10C 109.5 . . ?
H10A C10 H10B 109.5 . . ?
H10A C10 H10C 109.5 . . ?
H10B C10 H10C 109.5 . . ?
C2 C1 H1 121.2 . . ?
C2 C1 B6 111.12(11) . . ?
C2 C1 B2 111.41(10) . . ?
C2 C1 B7 61.42(9) . . ?
C2 C1 B8 61.54(9) . . ?
B6 C1 H1 118.2 . . ?
B6 C1 B7 62.60(9) . . ?
B6 C1 B8 115.11(10) . . ?
B2 C1 H1 118.0 . . ?
B2 C1 B6 63.37(9) . . ?
B2 C1 B7 115.34(11) . . ?
B2 C1 B8 62.67(9) . . ?
B7 C1 H1 117.3 . . ?
B8 C1 H1 117.3 . . ?
B8 C1 B7 114.98(11) . . ?
C5 C6 H6A 110.0 . . ?
C5 C6 H6B 110.0 . . ?
C7 C6 C5 108.64(11) . . ?
C7 C6 H6A 110.0 . . ?
C7 C6 H6B 110.0 . . ?
H6A C6 H6B 108.3 . . ?
B4 B3 H3 122.3 . . ?
B4 B3 B1 59.72(8) . . ?
B1 B3 H3 121.0 . . ?
B2 B3 H3 121.8 . . ?
B2 B3 B4 107.57(10) . . ?
B2 B3 B1 60.81(8) . . ?
B9 B3 H3 122.1 . . ?
B9 B3 B4 59.54(9) . . ?
B9 B3 B1 108.05(11) . . ?
B9 B3 B2 107.57(10) . . ?
B8 B3 H3 121.3 . . ?
B8 B3 B4 107.85(11) . . ?
B8 B3 B1 109.22(10) . . ?
B8 B3 B2 59.96(8) . . ?
B8 B3 B9 60.10(9) . . ?
B3 B4 H4 121.6 . . ?
B3 B4 B1 60.62(8) . . ?
B1 B4 H4 120.4 . . ?
B5 B4 B3 108.63(10) . . ?
B5 B4 H4 121.6 . . ?
B5 B4 B1 61.19(8) . . ?
B9 B4 B3 59.68(9) . . ?
B9 B4 H4 121.8 . . ?
B9 B4 B1 108.89(11) . . ?
B9 B4 B5 107.75(11) . . ?
B9 B4 B10 60.07(9) . . ?
B10 B4 B3 107.98(11) . . ?
B10 B4 H4 121.7 . . ?
B10 B4 B1 109.17(10) . . ?
B10 B4 B5 59.47(9) . . ?
C8 C9 H9A 109.5 . . ?
C8 C9 H9B 109.5 . . ?
C8 C9 H9C 109.5 . . ?
H9A C9 H9B 109.5 . . ?
H9A C9 H9C 109.5 . . ?
H9B C9 H9C 109.5 . . ?
C1 C2 H2 120.9 . . ?
C1 C2 B9 111.21(11) . . ?
C1 C2 B7 61.86(9) . . ?
C1 C2 B10 111.66(11) . . ?
C1 C2 B8 61.59(9) . . ?
B9 C2 H2 118.4 . . ?
B9 C2 B7 114.87(11) . . ?
B9 C2 B8 62.69(9) . . ?
B7 C2 H2 117.2 . . ?
B10 C2 H2 118.0 . . ?
B10 C2 B9 63.26(9) . . ?
B10 C2 B7 62.50(9) . . ?
B10 C2 B8 115.58(11) . . ?
B8 C2 H2 117.0 . . ?
B8 C2 B7 115.39(11) . . ?
O1 B1 B3 130.18(11) . . ?
O1 B1 B4 130.55(11) . . ?
O1 B1 B6 113.55(11) . . ?
O1 B1 B2 119.51(11) . . ?
O1 B1 B5 119.67(11) . . ?
B3 B1 B2 58.70(8) . . ?
B3 B1 B5 106.34(10) . . ?
B4 B1 B3 59.66(8) . . ?
B4 B1 B6 105.79(10) . . ?
B4 B1 B2 105.87(10) . . ?
B4 B1 B5 59.21(8) . . ?
B6 B1 B3 105.58(10) . . ?
B6 B1 B2 58.91(8) . . ?
B6 B1 B5 58.99(8) . . ?
B2 B1 B5 105.72(10) . . ?
C4 C11 H11A 109.5 . . ?
C4 C11 H11B 109.5 . . ?
C4 C11 H11C 109.5 . . ?
H11A C11 H11B 109.5 . . ?
H11A C11 H11C 109.5 . . ?
H11B C11 H11C 109.5 . . ?
C1 B6 B1 105.76(10) . . ?
C1 B6 H6 124.6 . . ?
C1 B6 B2 58.27(8) . . ?
C1 B6 B5 104.78(10) . . ?
C1 B6 B7 59.49(9) . . ?
B1 B6 H6 121.1 . . ?
B2 B6 B1 60.96(8) . . ?
B2 B6 H6 121.0 . . ?
B2 B6 B5 108.99(10) . . ?
B5 B6 B1 61.10(8) . . ?
B5 B6 H6 122.2 . . ?
B7 B6 B1 109.09(10) . . ?
B7 B6 H6 121.2 . . ?
B7 B6 B2 108.58(11) . . ?
B7 B6 B5 59.18(9) . . ?
C1 B2 B3 104.84(10) . . ?
C1 B2 B1 105.19(10) . . ?
C1 B2 B6 58.36(8) . . ?
C1 B2 H2A 124.6 . . ?
C1 B2 B8 59.30(8) . . ?
B3 B2 B1 60.49(8) . . ?
B3 B2 B6 107.97(10) . . ?
B3 B2 H2A 122.4 . . ?
B1 B2 H2A 121.8 . . ?
B6 B2 B1 60.14(8) . . ?
B6 B2 H2A 121.6 . . ?
B8 B2 B3 59.80(8) . . ?
B8 B2 B1 108.83(10) . . ?
B8 B2 B6 108.25(11) . . ?
B8 B2 H2A 121.1 . . ?
B4 B5 B1 59.60(8) . . ?
B4 B5 H5 122.2 . . ?
B1 B5 H5 121.3 . . ?
B6 B5 B4 106.83(10) . . ?
B6 B5 B1 59.92(8) . . ?
B6 B5 H5 122.3 . . ?
B7 B5 B4 108.19(11) . . ?
B7 B5 B1 108.92(11) . . ?
B7 B5 B6 60.15(9) . . ?
B7 B5 H5 121.1 . . ?
B7 B5 B10 60.22(9) . . ?
B10 B5 B4 60.15(9) . . ?
B10 B5 B1 108.44(11) . . ?
B10 B5 B6 107.69(11) . . ?
B10 B5 H5 121.5 . . ?
B3 B9 H9 121.9 . . ?
B3 B9 B10 109.03(11) . . ?
B3 B9 B8 59.83(9) . . ?
B4 B9 B3 60.78(9) . . ?
B4 B9 H9 122.0 . . ?
B4 B9 B10 60.29(9) . . ?
B4 B9 B8 108.63(11) . . ?
C2 B9 B3 104.92(11) . . ?
C2 B9 B4 104.63(11) . . ?
C2 B9 H9 125.0 . . ?
C2 B9 B10 58.37(9) . . ?
C2 B9 B8 59.17(9) . . ?
B10 B9 H9 121.1 . . ?
B8 B9 H9 121.1 . . ?
B8 B9 B10 108.63(11) . . ?
C1 B7 B6 57.91(8) . . ?
C1 B7 B5 104.71(11) . . ?
C1 B7 H7 125.0 . . ?
C1 B7 B10 104.13(11) . . ?
C2 B7 C1 56.72(8) . . ?
C2 B7 B6 103.65(11) . . ?
C2 B7 B5 104.44(11) . . ?
C2 B7 H7 125.2 . . ?
C2 B7 B10 58.20(9) . . ?
B6 B7 H7 122.3 . . ?
B5 B7 B6 60.66(9) . . ?
B5 B7 H7 122.5 . . ?
B5 B7 B10 60.25(9) . . ?
B10 B7 B6 108.10(11) . . ?
B10 B7 H7 122.2 . . ?
B4 B10 H10 122.6 . . ?
C2 B10 B4 104.12(11) . . ?
C2 B10 B5 104.72(11) . . ?
C2 B10 B9 58.37(9) . . ?
C2 B10 B7 59.30(9) . . ?
C2 B10 H10 124.9 . . ?
B5 B10 B4 60.38(9) . . ?
B5 B10 B9 108.12(11) . . ?
B5 B10 H10 122.3 . . ?
B9 B10 B4 59.63(9) . . ?
B9 B10 H10 121.5 . . ?
B7 B10 B4 107.82(11) . . ?
B7 B10 B5 59.53(9) . . ?
B7 B10 B9 108.23(11) . . ?
B7 B10 H10 121.4 . . ?
C1 B8 B3 104.22(10) . . ?
C1 B8 B2 58.03(8) . . ?
C1 B8 B9 103.87(11) . . ?
C1 B8 H8 125.1 . . ?
B3 B8 B2 60.25(8) . . ?
B3 B8 B9 60.06(9) . . ?
B3 B8 H8 122.9 . . ?
C2 B8 C1 56.88(8) . . ?
C2 B8 B3 104.31(11) . . ?
C2 B8 B2 103.99(11) . . ?
C2 B8 B9 58.14(9) . . ?
C2 B8 H8 125.0 . . ?
B2 B8 B9 107.77(11) . . ?
B2 B8 H8 122.3 . . ?
B9 B8 H8 122.4 . . ?

loop_
_geom_bond_atom_site_label_1
_geom_bond_atom_site_label_2
_geom_bond_distance
_geom_bond_site_symmetry_2
_geom_bond_publ_flag
O1 N1 1.4675(14) . ?
O1 B1 1.4097(17) . ?
N1 C4 1.5113(17) . ?
N1 C8 1.5049(16) . ?
C4 C5 1.5375(18) . ?
C4 C3 1.5327(19) . ?
C4 C11 1.540(2) . ?
C5 H5A 0.9900 . ?
C5 H5B 0.9900 . ?
C5 C6 1.517(2) . ?
C7 H7A 0.9900 . ?
C7 H7B 0.9900 . ?
C7 C8 1.5364(18) . ?
C7 C6 1.5173(19) . ?
C8 C10 1.5333(19) . ?
C8 C9 1.5388(19) . ?
C3 H3A 0.9800 . ?
C3 H3B 0.9800 . ?
C3 H3C 0.9800 . ?
C10 H10A 0.9800 . ?
C10 H10B 0.9800 . ?
C10 H10C 0.9800 . ?
C1 H1 1.1200 . ?
C1 C2 1.6347(19) . ?
C1 B6 1.695(2) . ?
C1 B2 1.6937(19) . ?
C1 B7 1.724(2) . ?
C1 B8 1.717(2) . ?
C6 H6A 0.9900 . ?
C6 H6B 0.9900 . ?
B3 H3 1.1200 . ?
B3 B4 1.795(2) . ?
B3 B1 1.812(2) . ?
B3 B2 1.779(2) . ?
B3 B9 1.775(2) . ?
B3 B8 1.771(2) . ?
B4 H4 1.1200 . ?
B4 B1 1.795(2) . ?
B4 B5 1.788(2) . ?
B4 B9 1.772(2) . ?
B4 B10 1.784(2) . ?
C9 H9A 0.9800 . ?
C9 H9B 0.9800 . ?
C9 H9C 0.9800 . ?
C2 H2 1.1200 . ?
C2 B9 1.697(2) . ?
C2 B7 1.717(2) . ?
C2 B10 1.697(2) . ?
C2 B8 1.716(2) . ?
B1 B6 1.803(2) . ?
B1 B2 1.818(2) . ?
B1 B5 1.824(2) . ?
C11 H11A 0.9800 . ?
C11 H11B 0.9800 . ?
C11 H11C 0.9800 . ?
B6 H6 1.1200 . ?
B6 B2 1.780(2) . ?
B6 B5 1.786(2) . ?
B6 B7 1.777(2) . ?
B2 H2A 1.1200 . ?
B2 B8 1.774(2) . ?
B5 H5 1.1200 . ?
B5 B7 1.759(2) . ?
B5 B10 1.772(2) . ?
B9 H9 1.1200 . ?
B9 B10 1.780(2) . ?
B9 B8 1.776(2) . ?
B7 H7 1.1200 . ?
B7 B10 1.771(2) . ?
B10 H10 1.1200 . ?
B8 H8 1.1200 . ?
